data_7063180
loop_
_publ_author_name
'Baddepuri, Sravanthi'
'Gamidi, Rama Krishna'
'Kumari, Jyothi'
'Sriram, Dharmarajan'
'Basavoju, Srinivas'

_publ_section_title
;
 Ultrasound-assisted ionic liquid-mediated green method for synthesis of
 1,3-diphenylpyrazole-based spirooxindolopyrrolizidines, their
 anti-tubercular activity, molecular docking study and ADME predictions
;
_journal_issue 22
_journal_name_full 'New Journal of Chemistry'
_journal_page_first 9970
_journal_page_last 9980
_journal_paper_doi 10.1039/D4NJ00563E
_journal_volume 48
_journal_year 2024
_chemical_formula_sum 'C36 H29 F N4 O3'
_chemical_formula_weight 584.63
_space_group_crystal_system monoclinic
_space_group_IT_number 14
_space_group_name_Hall '-P 2yn'
_space_group_name_H-M_alt 'P 1 21/n 1'
_atom_sites_solution_hydrogens geom
_audit_creation_method SHELXL-2014/7
_audit_update_record
;
2024-02-01 deposited with the CCDC.	2024-04-15 downloaded from the CCDC.
;
_cell_angle_alpha 90
_cell_angle_beta 91.270(4)
_cell_angle_gamma 90
_cell_formula_units_Z 4
_cell_length_a 11.1333(10)
_cell_length_b 11.4934(10)
_cell_length_c 22.104(2)
_cell_measurement_temperature 293(2)
_cell_volume 2827.7(4)
_computing_structure_refinement 'SHELXL-2014/7 (Sheldrick, 2014)'
_diffrn_ambient_temperature 293(2)
_diffrn_measured_fraction_theta_full 0.998
_diffrn_measured_fraction_theta_max 0.999
_diffrn_radiation_type MoK\a
_diffrn_radiation_wavelength 0.71073
_diffrn_reflns_av_R_equivalents 0.0721
_diffrn_reflns_av_unetI/netI 0.0212
_diffrn_reflns_Laue_measured_fraction_full 0.998
_diffrn_reflns_Laue_measured_fraction_max 0.999
_diffrn_reflns_limit_h_max 14
_diffrn_reflns_limit_h_min -14
_diffrn_reflns_limit_k_max 14
_diffrn_reflns_limit_k_min -14
_diffrn_reflns_limit_l_max 28
_diffrn_reflns_limit_l_min -28
_diffrn_reflns_number 129193
_diffrn_reflns_point_group_measured_fraction_full 0.998
_diffrn_reflns_point_group_measured_fraction_max 0.999
_diffrn_reflns_theta_full 25.242
_diffrn_reflns_theta_max 26.998
_diffrn_reflns_theta_min 2.067
_exptl_absorpt_coefficient_mu 0.093
_exptl_crystal_density_diffrn 1.373
_exptl_crystal_F_000 1224
_refine_diff_density_max 0.391
_refine_diff_density_min -0.254
_refine_diff_density_rms 0.044
_refine_ls_extinction_coef 0.0079(8)
_refine_ls_extinction_expression Fc^*^=kFc[1+0.001xFc^2^\l^3^/sin(2\q)]^-1/4^
_refine_ls_extinction_method 'SHELXL-2014/7 (Sheldrick 2014'
_refine_ls_goodness_of_fit_ref 1.066
_refine_ls_hydrogen_treatment constr
_refine_ls_matrix_type full
_refine_ls_number_parameters 389
_refine_ls_number_reflns 6169
_refine_ls_number_restraints 0
_refine_ls_restrained_S_all 1.066
_refine_ls_R_factor_all 0.0472
_refine_ls_R_factor_gt 0.0414
_refine_ls_shift/su_max 0.001
_refine_ls_shift/su_mean 0.000
_refine_ls_structure_factor_coef Fsqd
_refine_ls_weighting_details 'w=1/[\s^2^(Fo^2^)+(0.0394P)^2^+1.7475P] where P=(Fo^2^+2Fc^2^)/3'
_refine_ls_weighting_scheme calc
_refine_ls_wR_factor_gt 0.0989
_refine_ls_wR_factor_ref 0.1027
_reflns_Friedel_coverage 0.000
_reflns_number_gt 5509
_reflns_number_total 6169
_reflns_threshold_expression 'I > 2\s(I)'
_cod_data_source_file d4nj00563e3.cif
_cod_data_source_block IPFAP
_cod_depositor_comments 'Adding full bibliography for 7063180.cif.'
_cod_original_sg_symbol_H-M 'P 21/n'
_cod_database_code 7063180
_shelx_shelxl_version_number 2014/7
_shelx_space_group_comment
;
The symmetry employed for this shelxl refinement is uniquely defined
by the following loop, which should always be used as a source of
symmetry information in preference to the above space-group names.
They are only intended as comments.
;

loop_
_space_group_symop_operation_xyz
'x, y, z'
'-x+1/2, y+1/2, -z+1/2'
'-x, -y, -z'
'x-1/2, -y-1/2, z-1/2'

loop_
_atom_site_label
_atom_site_type_symbol
_atom_site_fract_x
_atom_site_fract_y
_atom_site_fract_z
_atom_site_U_iso_or_equiv
_atom_site_adp_type
_atom_site_occupancy
_atom_site_site_symmetry_order
_atom_site_calc_flag
_atom_site_refinement_flags_posn
_atom_site_refinement_flags_adp
_atom_site_refinement_flags_occupancy
_atom_site_disorder_assembly
_atom_site_disorder_group
C1 C 0.18467(14) 0.15435(13) 0.73290(7) 0.0273(3) Uani 1 1 d . . . . .
H1 H 0.1482 0.0902 0.7504 0.033 Uiso 1 1 calc R U . . .
C2 C 0.30829(14) 0.16240(14) 0.73193(8) 0.0306(3) Uani 1 1 d . . . . .
H6 H 0.3552 0.1021 0.7476 0.037 Uiso 1 1 calc R U . . .
C3 C 0.36329(13) 0.25986(13) 0.70780(7) 0.0259(3) Uani 1 1 d . . . . .
H5 H 0.4466 0.2656 0.7080 0.031 Uiso 1 1 calc R U . . .
C4 C 0.29308(11) 0.34837(11) 0.68341(6) 0.0159(3) Uani 1 1 d . . . . .
C5 C 0.46715(11) 0.47445(11) 0.65579(6) 0.0151(2) Uani 1 1 d . . . . .
H9 H 0.5295 0.4314 0.6734 0.018 Uiso 1 1 calc R U . . .
C6 C 0.47912(11) 0.57628(11) 0.62385(6) 0.0149(2) Uani 1 1 d . . . . .
C7 C 0.59423(11) 0.63325(11) 0.60531(6) 0.0143(2) Uani 1 1 d . . . . .
H26 H 0.5807 0.7174 0.6026 0.017 Uiso 1 1 calc R U . . .
C8 C 0.70064(11) 0.61146(11) 0.64907(6) 0.0142(2) Uani 1 1 d . . . . .
H27 H 0.7017 0.5292 0.6607 0.017 Uiso 1 1 calc R U . . .
C9 C 0.81255(11) 0.63799(11) 0.61003(6) 0.0153(3) Uani 1 1 d . . . . .
C10 C 0.86970(11) 0.75620(11) 0.62049(6) 0.0163(3) Uani 1 1 d . . . . .
C11 C 0.99181(12) 0.74025(12) 0.63340(6) 0.0190(3) Uani 1 1 d . . . . .
C12 C 1.06841(13) 0.83239(13) 0.64475(7) 0.0255(3) Uani 1 1 d . . . . .
H21 H 1.1496 0.8205 0.6535 0.031 Uiso 1 1 calc R U . . .
C13 C 1.01957(14) 0.94401(13) 0.64253(7) 0.0270(3) Uani 1 1 d . . . . .
H2 H 1.0694 1.0079 0.6492 0.032 Uiso 1 1 calc R U . . .
C14 C 0.90089(14) 0.62003(14) 0.86512(7) 0.0280(3) Uani 1 1 d . . . . .
C15 C 0.83002(14) 0.71864(13) 0.86209(7) 0.0266(3) Uani 1 1 d . . . . .
H29 H 0.8271 0.7702 0.8945 0.032 Uiso 1 1 calc R U . . .
C16 C 0.76357(13) 0.73845(12) 0.80951(6) 0.0213(3) Uani 1 1 d . . . . .
H28 H 0.7148 0.8040 0.8065 0.026 Uiso 1 1 calc R U . . .
C17 C 0.76892(12) 0.66078(11) 0.76063(6) 0.0179(3) Uani 1 1 d . . . . .
C18 C 0.84127(12) 0.56207(12) 0.76566(6) 0.0204(3) Uani 1 1 d . . . . .
H3 H 0.8447 0.5099 0.7336 0.025 Uiso 1 1 calc R U . . .
C19 C 0.90839(13) 0.54116(13) 0.81842(7) 0.0258(3) Uani 1 1 d . . . . .
H4 H 0.9570 0.4756 0.8220 0.031 Uiso 1 1 calc R U . . .
C20 C 0.69205(11) 0.68629(11) 0.70600(6) 0.0158(3) Uani 1 1 d . . . . .
C21 C 0.35952(11) 0.60669(11) 0.60685(6) 0.0157(3) Uani 1 1 d . . . . .
C22 C 0.11554(14) 0.24235(14) 0.70767(8) 0.0308(4) Uani 1 1 d . . . . .
H8 H 0.0322 0.2366 0.7076 0.037 Uiso 1 1 calc R U . . .
C23 C 0.16911(13) 0.33919(13) 0.68247(7) 0.0268(3) Uani 1 1 d . . . . .
H7 H 0.1221 0.3976 0.6650 0.032 Uiso 1 1 calc R U . . .
C24 C 0.31360(11) 0.70717(12) 0.57173(6) 0.0190(3) Uani 1 1 d . . . . .
C25 C 0.35561(13) 0.81908(12) 0.58408(7) 0.0249(3) Uani 1 1 d . . . . .
H10 H 0.4157 0.8303 0.6134 0.030 Uiso 1 1 calc R U . . .
C26 C 0.30807(14) 0.91398(14) 0.55275(9) 0.0342(4) Uani 1 1 d . . . . .
H14 H 0.3367 0.9885 0.5609 0.041 Uiso 1 1 calc R U . . .
C27 C 0.21794(15) 0.89743(15) 0.50936(8) 0.0372(4) Uani 1 1 d . . . . .
H11 H 0.1851 0.9611 0.4890 0.045 Uiso 1 1 calc R U . . .
C28 C 0.17670(14) 0.78659(15) 0.49631(7) 0.0323(4) Uani 1 1 d . . . . .
H13 H 0.1167 0.7760 0.4669 0.039 Uiso 1 1 calc R U . . .
C29 C 0.22442(13) 0.69087(13) 0.52693(7) 0.0239(3) Uani 1 1 d . . . . .
H12 H 0.1972 0.6163 0.5177 0.029 Uiso 1 1 calc R U . . .
C30 C 0.64115(11) 0.59068(11) 0.54437(6) 0.0168(3) Uani 1 1 d . . . . .
H25 H 0.6237 0.5077 0.5390 0.020 Uiso 1 1 calc R U . . .
C31 C 0.59594(12) 0.65985(13) 0.48876(6) 0.0221(3) Uani 1 1 d . . . . .
H15 H 0.5870 0.6096 0.4537 0.027 Uiso 1 1 calc R U . . .
H24 H 0.5193 0.6965 0.4965 0.027 Uiso 1 1 calc R U . . .
C32 C 0.69358(14) 0.75120(13) 0.47908(7) 0.0245(3) Uani 1 1 d . . . . .
H23 H 0.6954 0.7758 0.4371 0.029 Uiso 1 1 calc R U . . .
H16 H 0.6820 0.8187 0.5046 0.029 Uiso 1 1 calc R U . . .
C33 C 0.80737(13) 0.68539(13) 0.49731(6) 0.0236(3) Uani 1 1 d . . . . .
H17 H 0.8360 0.6394 0.4638 0.028 Uiso 1 1 calc R U . . .
H18 H 0.8703 0.7389 0.5102 0.028 Uiso 1 1 calc R U . . .
C34 C 0.91952(11) 0.55421(11) 0.62442(6) 0.0168(3) Uani 1 1 d . . . . .
C35 C 0.89818(14) 0.96176(12) 0.63052(7) 0.0242(3) Uani 1 1 d . . . . .
H20 H 0.8673 1.0369 0.6299 0.029 Uiso 1 1 calc R U . . .
C36 C 0.82224(12) 0.86734(12) 0.61931(6) 0.0193(3) Uani 1 1 d . . . . .
H19 H 0.7408 0.8790 0.6111 0.023 Uiso 1 1 calc R U . . .
F1 F 0.96539(10) 0.59960(9) 0.91659(5) 0.0421(3) Uani 1 1 d . . . . .
N1 N 0.34834(9) 0.44775(9) 0.65723(5) 0.0146(2) Uani 1 1 d . . . . .
N2 N 0.28052(9) 0.52863(9) 0.62729(5) 0.0153(2) Uani 1 1 d . . . . .
N3 N 0.77220(10) 0.60993(10) 0.54766(5) 0.0172(2) Uani 1 1 d . . . . .
N4 N 1.01968(10) 0.62049(10) 0.63355(6) 0.0205(3) Uani 1 1 d . . . . .
H22 H 1.0909 0.5928 0.6387 0.025 Uiso 1 1 calc R U . . .
O2 O 0.91347(9) 0.44858(8) 0.62591(5) 0.0221(2) Uani 1 1 d . . . . .
O3 O 0.62143(9) 0.76728(8) 0.70689(4) 0.0217(2) Uani 1 1 d . . . . .

loop_
_atom_site_aniso_label
_atom_site_aniso_U_11
_atom_site_aniso_U_22
_atom_site_aniso_U_33
_atom_site_aniso_U_23
_atom_site_aniso_U_13
_atom_site_aniso_U_12
C1 0.0294(8) 0.0258(7) 0.0268(8) 0.0096(6) 0.0026(6) -0.0090(6)
C2 0.0277(8) 0.0269(8) 0.0369(9) 0.0154(7) -0.0045(6) -0.0029(6)
C3 0.0174(7) 0.0258(7) 0.0343(8) 0.0094(6) -0.0021(6) -0.0023(6)
C4 0.0167(6) 0.0154(6) 0.0156(6) 0.0002(5) 0.0036(5) -0.0021(5)
C5 0.0109(6) 0.0157(6) 0.0186(6) 0.0000(5) 0.0016(5) 0.0006(5)
C6 0.0127(6) 0.0149(6) 0.0170(6) -0.0010(5) 0.0013(5) 0.0004(5)
C7 0.0109(6) 0.0143(6) 0.0178(6) 0.0012(5) 0.0002(5) -0.0010(4)
C8 0.0100(5) 0.0141(6) 0.0186(6) 0.0023(5) 0.0014(5) -0.0004(4)
C9 0.0113(6) 0.0146(6) 0.0202(6) 0.0014(5) 0.0020(5) 0.0005(5)
C10 0.0133(6) 0.0173(6) 0.0184(6) 0.0014(5) 0.0031(5) -0.0015(5)
C11 0.0151(6) 0.0172(6) 0.0248(7) 0.0006(5) 0.0027(5) 0.0002(5)
C12 0.0150(6) 0.0240(7) 0.0374(8) -0.0016(6) 0.0012(6) -0.0043(5)
C13 0.0262(7) 0.0196(7) 0.0352(8) -0.0033(6) 0.0023(6) -0.0082(6)
C14 0.0266(8) 0.0325(8) 0.0243(7) 0.0060(6) -0.0106(6) -0.0091(6)
C15 0.0304(8) 0.0258(7) 0.0235(7) -0.0028(6) -0.0007(6) -0.0102(6)
C16 0.0214(7) 0.0187(6) 0.0239(7) 0.0009(5) 0.0016(5) -0.0047(5)
C17 0.0159(6) 0.0174(6) 0.0204(7) 0.0028(5) 0.0005(5) -0.0046(5)
C18 0.0190(6) 0.0183(6) 0.0239(7) 0.0018(5) -0.0021(5) -0.0035(5)
C19 0.0230(7) 0.0218(7) 0.0322(8) 0.0061(6) -0.0079(6) -0.0027(6)
C20 0.0124(6) 0.0153(6) 0.0199(6) 0.0025(5) 0.0032(5) -0.0026(5)
C21 0.0125(6) 0.0149(6) 0.0197(6) -0.0004(5) 0.0009(5) -0.0003(5)
C22 0.0172(7) 0.0303(8) 0.0454(9) 0.0088(7) 0.0091(6) -0.0038(6)
C23 0.0171(7) 0.0211(7) 0.0423(9) 0.0093(6) 0.0049(6) 0.0019(5)
C24 0.0126(6) 0.0195(6) 0.0250(7) 0.0057(5) 0.0030(5) 0.0015(5)
C25 0.0154(6) 0.0208(7) 0.0385(8) 0.0060(6) 0.0015(6) -0.0002(5)
C26 0.0261(8) 0.0214(7) 0.0554(11) 0.0133(7) 0.0064(7) 0.0011(6)
C27 0.0308(8) 0.0351(9) 0.0460(10) 0.0242(8) 0.0053(7) 0.0104(7)
C28 0.0230(7) 0.0444(10) 0.0294(8) 0.0135(7) -0.0003(6) 0.0069(7)
C29 0.0179(7) 0.0285(7) 0.0254(7) 0.0053(6) 0.0023(5) 0.0008(6)
C30 0.0134(6) 0.0168(6) 0.0201(6) -0.0008(5) 0.0018(5) -0.0016(5)
C31 0.0195(7) 0.0295(7) 0.0172(6) -0.0009(5) -0.0007(5) 0.0005(6)
C32 0.0323(8) 0.0218(7) 0.0193(7) 0.0026(5) 0.0000(6) -0.0024(6)
C33 0.0220(7) 0.0300(7) 0.0190(7) 0.0016(6) 0.0046(5) -0.0071(6)
C34 0.0126(6) 0.0178(6) 0.0202(6) 0.0008(5) 0.0031(5) 0.0009(5)
C35 0.0279(7) 0.0160(6) 0.0290(8) -0.0011(5) 0.0049(6) 0.0003(5)
C36 0.0166(6) 0.0186(6) 0.0228(7) 0.0011(5) 0.0024(5) 0.0013(5)
F1 0.0452(6) 0.0481(6) 0.0322(5) 0.0025(4) -0.0216(4) -0.0032(5)
N1 0.0117(5) 0.0137(5) 0.0186(5) 0.0013(4) 0.0010(4) 0.0005(4)
N2 0.0125(5) 0.0141(5) 0.0193(5) 0.0014(4) 0.0003(4) 0.0013(4)
N3 0.0128(5) 0.0203(6) 0.0186(5) 0.0004(4) 0.0032(4) -0.0018(4)
N4 0.0098(5) 0.0172(6) 0.0345(7) 0.0017(5) 0.0009(4) 0.0014(4)
O2 0.0175(5) 0.0150(5) 0.0339(6) 0.0021(4) 0.0027(4) 0.0015(4)
O3 0.0200(5) 0.0213(5) 0.0237(5) -0.0006(4) 0.0027(4) 0.0048(4)

loop_
_atom_type_symbol
_atom_type_description
_atom_type_scat_dispersion_real
_atom_type_scat_dispersion_imag
_atom_type_scat_source
C C 0.0033 0.0016 'International Tables Vol C Tables 4.2.6.8 and 6.1.1.4'
H H 0.0000 0.0000 'International Tables Vol C Tables 4.2.6.8 and 6.1.1.4'
N N 0.0061 0.0033 'International Tables Vol C Tables 4.2.6.8 and 6.1.1.4'
O O 0.0106 0.0060 'International Tables Vol C Tables 4.2.6.8 and 6.1.1.4'
F F 0.0171 0.0103 'International Tables Vol C Tables 4.2.6.8 and 6.1.1.4'

loop_
_geom_angle_atom_site_label_1
_geom_angle_atom_site_label_2
_geom_angle_atom_site_label_3
_geom_angle
_geom_angle_site_symmetry_1
_geom_angle_site_symmetry_3
_geom_angle_publ_flag
C2 C1 C22 119.45(13) . . ?
C2 C1 H1 120.3 . . ?
C22 C1 H1 120.3 . . ?
C1 C2 C3 120.56(14) . . ?
C1 C2 H6 119.7 . . ?
C3 C2 H6 119.7 . . ?
C4 C3 C2 119.48(13) . . ?
C4 C3 H5 120.3 . . ?
C2 C3 H5 120.3 . . ?
C23 C4 C3 120.27(12) . . ?
C23 C4 N1 119.60(12) . . ?
C3 C4 N1 120.10(12) . . ?
N1 C5 C6 108.04(11) . . ?
N1 C5 H9 126.0 . . ?
C6 C5 H9 126.0 . . ?
C5 C6 C21 104.16(11) . . ?
C5 C6 C7 127.11(11) . . ?
C21 C6 C7 128.37(11) . . ?
C6 C7 C8 114.08(10) . . ?
C6 C7 C30 114.13(10) . . ?
C8 C7 C30 103.19(10) . . ?
C6 C7 H26 108.4 . . ?
C8 C7 H26 108.4 . . ?
C30 C7 H26 108.4 . . ?
C20 C8 C7 111.45(10) . . ?
C20 C8 C9 114.23(10) . . ?
C7 C8 C9 103.55(10) . . ?
C20 C8 H27 109.1 . . ?
C7 C8 H27 109.1 . . ?
C9 C8 H27 109.1 . . ?
N3 C9 C10 117.15(11) . . ?
N3 C9 C34 105.72(10) . . ?
C10 C9 C34 101.90(10) . . ?
N3 C9 C8 104.09(10) . . ?
C10 C9 C8 115.35(10) . . ?
C34 C9 C8 112.46(10) . . ?
C36 C10 C11 119.72(12) . . ?
C36 C10 C9 131.79(12) . . ?
C11 C10 C9 108.50(11) . . ?
C12 C11 C10 122.15(13) . . ?
C12 C11 N4 127.85(13) . . ?
C10 C11 N4 110.00(12) . . ?
C11 C12 C13 117.46(13) . . ?
C11 C12 H21 121.3 . . ?
C13 C12 H21 121.3 . . ?
C35 C13 C12 121.33(13) . . ?
C35 C13 H2 119.3 . . ?
C12 C13 H2 119.3 . . ?
F1 C14 C19 118.44(14) . . ?
F1 C14 C15 118.37(14) . . ?
C19 C14 C15 123.19(14) . . ?
C14 C15 C16 118.04(14) . . ?
C14 C15 H29 121.0 . . ?
C16 C15 H29 121.0 . . ?
C15 C16 C17 120.74(13) . . ?
C15 C16 H28 119.6 . . ?
C17 C16 H28 119.6 . . ?
C18 C17 C16 119.36(13) . . ?
C18 C17 C20 122.95(12) . . ?
C16 C17 C20 117.65(12) . . ?
C19 C18 C17 120.38(13) . . ?
C19 C18 H3 119.8 . . ?
C17 C18 H3 119.8 . . ?
C14 C19 C18 118.28(14) . . ?
C14 C19 H4 120.9 . . ?
C18 C19 H4 120.9 . . ?
O3 C20 C17 119.68(12) . . ?
O3 C20 C8 119.68(12) . . ?
C17 C20 C8 120.65(11) . . ?
N2 C21 C6 111.37(11) . . ?
N2 C21 C24 118.56(11) . . ?
C6 C21 C24 130.07(12) . . ?
C1 C22 C23 120.64(14) . . ?
C1 C22 H8 119.7 . . ?
C23 C22 H8 119.7 . . ?
C4 C23 C22 119.55(14) . . ?
C4 C23 H7 120.2 . . ?
C22 C23 H7 120.2 . . ?
C25 C24 C29 119.48(13) . . ?
C25 C24 C21 120.54(13) . . ?
C29 C24 C21 119.96(13) . . ?
C26 C25 C24 120.27(15) . . ?
C26 C25 H10 119.9 . . ?
C24 C25 H10 119.9 . . ?
C27 C26 C25 119.92(15) . . ?
C27 C26 H14 120.0 . . ?
C25 C26 H14 120.0 . . ?
C28 C27 C26 120.20(14) . . ?
C28 C27 H11 119.9 . . ?
C26 C27 H11 119.9 . . ?
C27 C28 C29 120.39(15) . . ?
C27 C28 H13 119.8 . . ?
C29 C28 H13 119.8 . . ?
C28 C29 C24 119.72(15) . . ?
C28 C29 H12 120.1 . . ?
C24 C29 H12 120.1 . . ?
N3 C30 C7 105.32(10) . . ?
N3 C30 C31 105.51(10) . . ?
C7 C30 C31 115.10(11) . . ?
N3 C30 H25 110.2 . . ?
C7 C30 H25 110.2 . . ?
C31 C30 H25 110.2 . . ?
C32 C31 C30 104.20(11) . . ?
C32 C31 H15 110.9 . . ?
C30 C31 H15 110.9 . . ?
C32 C31 H24 110.9 . . ?
C30 C31 H24 110.9 . . ?
H15 C31 H24 108.9 . . ?
C33 C32 C31 102.23(11) . . ?
C33 C32 H23 111.3 . . ?
C31 C32 H23 111.3 . . ?
C33 C32 H16 111.3 . . ?
C31 C32 H16 111.3 . . ?
H23 C32 H16 109.2 . . ?
N3 C33 C32 105.03(11) . . ?
N3 C33 H17 110.7 . . ?
C32 C33 H17 110.7 . . ?
N3 C33 H18 110.7 . . ?
C32 C33 H18 110.7 . . ?
H17 C33 H18 108.8 . . ?
O2 C34 N4 126.87(12) . . ?
O2 C34 C9 125.41(12) . . ?
N4 C34 C9 107.71(11) . . ?
C13 C35 C36 120.27(13) . . ?
C13 C35 H20 119.9 . . ?
C36 C35 H20 119.9 . . ?
C10 C36 C35 119.06(13) . . ?
C10 C36 H19 120.5 . . ?
C35 C36 H19 120.5 . . ?
C5 N1 N2 111.37(10) . . ?
C5 N1 C4 128.26(11) . . ?
N2 N1 C4 120.33(10) . . ?
C21 N2 N1 105.06(10) . . ?
C33 N3 C30 109.30(10) . . ?
C33 N3 C9 119.82(11) . . ?
C30 N3 C9 111.03(10) . . ?
C34 N4 C11 111.47(11) . . ?
C34 N4 H22 124.3 . . ?
C11 N4 H22 124.3 . . ?

loop_
_geom_bond_atom_site_label_1
_geom_bond_atom_site_label_2
_geom_bond_distance
_geom_bond_site_symmetry_2
_geom_bond_publ_flag
C1 C2 1.380(2) . ?
C1 C22 1.381(2) . ?
C1 H1 0.9300 . ?
C2 C3 1.389(2) . ?
C2 H6 0.9300 . ?
C3 C4 1.3848(19) . ?
C3 H5 0.9300 . ?
C4 C23 1.3839(19) . ?
C4 N1 1.4262(16) . ?
C5 N1 1.3590(16) . ?
C5 C6 1.3748(18) . ?
C5 H9 0.9300 . ?
C6 C21 1.4192(17) . ?
C6 C7 1.5041(17) . ?
C7 C8 1.5334(17) . ?
C7 C30 1.5356(17) . ?
C7 H26 0.9800 . ?
C8 C20 1.5289(18) . ?
C8 C9 1.5613(17) . ?
C8 H27 0.9800 . ?
C9 N3 1.4760(17) . ?
C9 C10 1.5158(18) . ?
C9 C34 1.5588(17) . ?
C10 C36 1.3824(18) . ?
C10 C11 1.3949(19) . ?
C11 C12 1.3793(19) . ?
C11 N4 1.4110(17) . ?
C12 C13 1.394(2) . ?
C12 H21 0.9300 . ?
C13 C35 1.387(2) . ?
C13 H2 0.9300 . ?
C14 F1 1.3523(17) . ?
C14 C19 1.378(2) . ?
C14 C15 1.382(2) . ?
C15 C16 1.383(2) . ?
C15 H29 0.9300 . ?
C16 C17 1.4038(19) . ?
C16 H28 0.9300 . ?
C17 C18 1.3944(19) . ?
C17 C20 1.4936(18) . ?
C18 C19 1.392(2) . ?
C18 H3 0.9300 . ?
C19 H4 0.9300 . ?
C20 O3 1.2188(16) . ?
C21 N2 1.3418(16) . ?
C21 C24 1.4765(18) . ?
C22 C23 1.386(2) . ?
C22 H8 0.9300 . ?
C23 H7 0.9300 . ?
C24 C25 1.394(2) . ?
C24 C29 1.399(2) . ?
C25 C26 1.390(2) . ?
C25 H10 0.9300 . ?
C26 C27 1.386(3) . ?
C26 H14 0.9300 . ?
C27 C28 1.382(3) . ?
C27 H11 0.9300 . ?
C28 C29 1.391(2) . ?
C28 H13 0.9300 . ?
C29 H12 0.9300 . ?
C30 N3 1.4758(16) . ?
C30 C31 1.5390(19) . ?
C30 H25 0.9800 . ?
C31 C32 1.530(2) . ?
C31 H15 0.9700 . ?
C31 H24 0.9700 . ?
C32 C33 1.522(2) . ?
C32 H23 0.9700 . ?
C32 H16 0.9700 . ?
C33 N3 1.4710(17) . ?
C33 H17 0.9700 . ?
C33 H18 0.9700 . ?
C34 O2 1.2165(16) . ?
C34 N4 1.3617(17) . ?
C35 C36 1.3946(19) . ?
C35 H20 0.9300 . ?
C36 H19 0.9300 . ?
N1 N2 1.3602(15) . ?
N4 H22 0.8600 . ?

loop_
_geom_hbond_atom_site_label_D
_geom_hbond_atom_site_label_H
_geom_hbond_atom_site_label_A
_geom_hbond_distance_DH
_geom_hbond_distance_HA
_geom_hbond_distance_DA
_geom_hbond_angle_DHA
_geom_hbond_site_symmetry_A
C31 H15 N1 0.97 2.65 3.5236(18) 149.5 3_666
C23 H7 O2 0.93 2.53 3.3296(18) 144.4 1_455
C19 H4 O3 0.93 2.62 3.2131(18) 121.9 2_646
N4 H22 N2 0.86 2.26 3.0959(15) 165.6 1_655
C31 H15 N1 0.97 2.65 3.5236(18) 149.5 3_666
C23 H7 O2 0.93 2.53 3.3296(18) 144.4 1_455
C19 H4 O3 0.93 2.62 3.2131(18) 121.9 2_646
N4 H22 N2 0.86 2.26 3.0959(15) 165.6 1_655
C31 H15 N1 0.97 2.65 3.5236(18) 149.5 3_666
C23 H7 O2 0.93 2.53 3.3296(18) 144.4 1_455
C19 H4 O3 0.93 2.62 3.2131(18) 121.9 2_646
N4 H22 N2 0.86 2.26 3.0959(15) 165.6 1_655
C31 H15 N1 0.97 2.65 3.5236(18) 149.5 3_666
C23 H7 O2 0.93 2.53 3.3296(18) 144.4 1_455
C19 H4 O3 0.93 2.62 3.2131(18) 121.9 2_646
N4 H22 N2 0.86 2.26 3.0959(15) 165.6 1_655
C31 H15 N1 0.97 2.65 3.5236(18) 149.5 3_666
C23 H7 O2 0.93 2.53 3.3296(18) 144.4 1_455
C19 H4 O3 0.93 2.62 3.2131(18) 121.9 2_646
N4 H22 N2 0.86 2.26 3.0959(15) 165.6 1_655
C31 H15 N1 0.97 2.65 3.5236(18) 149.5 3_666
C23 H7 O2 0.93 2.53 3.3296(18) 144.4 1_455
C19 H4 O3 0.93 2.62 3.2131(18) 121.9 2_646
N4 H22 N2 0.86 2.26 3.0959(15) 165.6 1_655
C31 H15 N1 0.97 2.65 3.5236(18) 149.5 3_666
C23 H7 O2 0.93 2.53 3.3296(18) 144.4 1_455
C19 H4 O3 0.93 2.62 3.2131(18) 121.9 2_646
N4 H22 N2 0.86 2.26 3.0959(15) 165.6 1_655
N4 H22 N2 0.86 2.26 3.0959(15) 165.6 1_655
C19 H4 O3 0.93 2.62 3.2131(18) 121.9 2_646
C23 H7 O2 0.93 2.53 3.3296(18) 144.4 1_455
C31 H15 N1 0.97 2.65 3.5236(18) 149.5 3_666
N4 H22 N2 0.86 2.26 3.0959(15) 165.6 1_655
C19 H4 O3 0.93 2.62 3.2131(18) 121.9 2_646
C23 H7 O2 0.93 2.53 3.3296(18) 144.4 1_455
C31 H15 N1 0.97 2.65 3.5236(18) 149.5 3_666
N4 H22 N2 0.86 2.26 3.0959(15) 165.6 1_655
C19 H4 O3 0.93 2.62 3.2131(18) 121.9 2_646
C23 H7 O2 0.93 2.53 3.3296(18) 144.4 1_455
C31 H15 N1 0.97 2.65 3.5236(18) 149.5 3_666
N4 H22 N2 0.86 2.26 3.0959(15) 165.6 1_655
C19 H4 O3 0.93 2.62 3.2131(18) 121.9 2_646
C23 H7 O2 0.93 2.53 3.3296(18) 144.4 1_455
C31 H15 N1 0.97 2.65 3.5236(18) 149.5 3_666

loop_
_geom_torsion_atom_site_label_1
_geom_torsion_atom_site_label_2
_geom_torsion_atom_site_label_3
_geom_torsion_atom_site_label_4
_geom_torsion
_geom_torsion_site_symmetry_1
_geom_torsion_site_symmetry_2
_geom_torsion_site_symmetry_3
_geom_torsion_site_symmetry_4
_geom_torsion_publ_flag
C22 C1 C2 C3 2.3(3) . . . . ?
C1 C2 C3 C4 -1.4(3) . . . . ?
C2 C3 C4 C23 -0.7(2) . . . . ?
C2 C3 C4 N1 -178.56(14) . . . . ?
N1 C5 C6 C21 -0.04(14) . . . . ?
N1 C5 C6 C7 -173.56(12) . . . . ?
C5 C6 C7 C8 -30.55(18) . . . . ?
C21 C6 C7 C8 157.47(13) . . . . ?
C5 C6 C7 C30 87.75(16) . . . . ?
C21 C6 C7 C30 -84.23(16) . . . . ?
C6 C7 C8 C20 -76.54(13) . . . . ?
C30 C7 C8 C20 159.08(10) . . . . ?
C6 C7 C8 C9 160.22(10) . . . . ?
C30 C7 C8 C9 35.84(12) . . . . ?
C20 C8 C9 N3 -150.30(10) . . . . ?
C7 C8 C9 N3 -28.91(12) . . . . ?
C20 C8 C9 C10 -20.54(15) . . . . ?
C7 C8 C9 C10 100.85(12) . . . . ?
C20 C8 C9 C34 95.74(13) . . . . ?
C7 C8 C9 C34 -142.87(11) . . . . ?
N3 C9 C10 C36 69.89(18) . . . . ?
C34 C9 C10 C36 -175.32(14) . . . . ?
C8 C9 C10 C36 -53.19(19) . . . . ?
N3 C9 C10 C11 -110.29(13) . . . . ?
C34 C9 C10 C11 4.51(14) . . . . ?
C8 C9 C10 C11 126.64(12) . . . . ?
C36 C10 C11 C12 -0.5(2) . . . . ?
C9 C10 C11 C12 179.64(13) . . . . ?
C36 C10 C11 N4 178.64(12) . . . . ?
C9 C10 C11 N4 -1.20(15) . . . . ?
C10 C11 C12 C13 -0.4(2) . . . . ?
N4 C11 C12 C13 -179.40(14) . . . . ?
C11 C12 C13 C35 1.2(2) . . . . ?
F1 C14 C15 C16 -179.48(13) . . . . ?
C19 C14 C15 C16 0.1(2) . . . . ?
C14 C15 C16 C17 -0.4(2) . . . . ?
C15 C16 C17 C18 0.7(2) . . . . ?
C15 C16 C17 C20 178.37(12) . . . . ?
C16 C17 C18 C19 -0.6(2) . . . . ?
C20 C17 C18 C19 -178.14(12) . . . . ?
F1 C14 C19 C18 179.58(13) . . . . ?
C15 C14 C19 C18 0.0(2) . . . . ?
C17 C18 C19 C14 0.2(2) . . . . ?
C18 C17 C20 O3 172.26(13) . . . . ?
C16 C17 C20 O3 -5.36(18) . . . . ?
C18 C17 C20 C8 -7.44(18) . . . . ?
C16 C17 C20 C8 174.94(11) . . . . ?
C7 C8 C20 O3 -13.82(16) . . . . ?
C9 C8 C20 O3 103.10(13) . . . . ?
C7 C8 C20 C17 165.88(11) . . . . ?
C9 C8 C20 C17 -77.20(14) . . . . ?
C5 C6 C21 N2 0.15(15) . . . . ?
C7 C6 C21 N2 173.56(12) . . . . ?
C5 C6 C21 C24 -179.90(13) . . . . ?
C7 C6 C21 C24 -6.5(2) . . . . ?
C2 C1 C22 C23 -1.1(3) . . . . ?
C3 C4 C23 C22 1.9(2) . . . . ?
N1 C4 C23 C22 179.70(14) . . . . ?
C1 C22 C23 C4 -0.9(3) . . . . ?
N2 C21 C24 C25 134.26(14) . . . . ?
C6 C21 C24 C25 -45.7(2) . . . . ?
N2 C21 C24 C29 -43.70(18) . . . . ?
C6 C21 C24 C29 136.35(15) . . . . ?
C29 C24 C25 C26 0.9(2) . . . . ?
C21 C24 C25 C26 -177.05(14) . . . . ?
C24 C25 C26 C27 0.5(2) . . . . ?
C25 C26 C27 C28 -1.2(3) . . . . ?
C26 C27 C28 C29 0.6(3) . . . . ?
C27 C28 C29 C24 0.8(2) . . . . ?
C25 C24 C29 C28 -1.6(2) . . . . ?
C21 C24 C29 C28 176.42(13) . . . . ?
C6 C7 C30 N3 -154.01(10) . . . . ?
C8 C7 C30 N3 -29.66(12) . . . . ?
C6 C7 C30 C31 90.24(13) . . . . ?
C8 C7 C30 C31 -145.41(11) . . . . ?
N3 C30 C31 C32 -21.95(14) . . . . ?
C7 C30 C31 C32 93.70(13) . . . . ?
C30 C31 C32 C33 35.04(14) . . . . ?
C31 C32 C33 N3 -35.61(14) . . . . ?
N3 C9 C34 O2 -62.22(16) . . . . ?
C10 C9 C34 O2 174.84(13) . . . . ?
C8 C9 C34 O2 50.74(18) . . . . ?
N3 C9 C34 N4 116.52(11) . . . . ?
C10 C9 C34 N4 -6.42(13) . . . . ?
C8 C9 C34 N4 -130.52(12) . . . . ?
C12 C13 C35 C36 -1.1(2) . . . . ?
C11 C10 C36 C35 0.6(2) . . . . ?
C9 C10 C36 C35 -179.56(13) . . . . ?
C13 C35 C36 C10 0.1(2) . . . . ?
C6 C5 N1 N2 -0.07(14) . . . . ?
C6 C5 N1 C4 177.72(12) . . . . ?
C23 C4 N1 C5 177.22(13) . . . . ?
C3 C4 N1 C5 -4.9(2) . . . . ?
C23 C4 N1 N2 -5.16(19) . . . . ?
C3 C4 N1 N2 172.68(12) . . . . ?
C6 C21 N2 N1 -0.19(14) . . . . ?
C24 C21 N2 N1 179.85(11) . . . . ?
C5 N1 N2 C21 0.16(14) . . . . ?
C4 N1 N2 C21 -177.83(11) . . . . ?
C32 C33 N3 C30 22.79(14) . . . . ?
C32 C33 N3 C9 -106.93(13) . . . . ?
C7 C30 N3 C33 -122.57(11) . . . . ?
C31 C30 N3 C33 -0.39(14) . . . . ?
C7 C30 N3 C9 11.79(13) . . . . ?
C31 C30 N3 C9 133.97(11) . . . . ?
C10 C9 N3 C33 10.99(17) . . . . ?
C34 C9 N3 C33 -101.67(13) . . . . ?
C8 C9 N3 C33 139.66(11) . . . . ?
C10 C9 N3 C30 -117.95(12) . . . . ?
C34 C9 N3 C30 129.39(11) . . . . ?
C8 C9 N3 C30 10.72(13) . . . . ?
O2 C34 N4 C11 -175.09(14) . . . . ?
C9 C34 N4 C11 6.19(15) . . . . ?
C12 C11 N4 C34 175.79(14) . . . . ?
C10 C11 N4 C34 -3.30(16) . . . . ?
